data_7700863
loop_
_publ_author_name
'Chen, Ching-Chin'
'Wu, Yi-Wen'
'Nakamura, Mikio'
'Cheng, Ru-Jen'
'Tseng, Tzu-Hsien'
'Chen, Peter P.-Y.'

_publ_section_title
;
 Assessment of the intramolecular magnetic interactions in the highly
 saddled iron(iii) porphyrin \p-radical cations: the change from planar to
 saddle conformations.
;
_journal_issue 36
_journal_name_full 'Dalton transactions (Cambridge, England : 2003)'
_journal_page_first 13820
_journal_page_last 13833
_journal_paper_doi 10.1039/c9dt02714a
_journal_volume 48
_journal_year 2019
_chemical_formula_moiety 'C61 H62 Cl9 Fe N4 Sb'
_chemical_formula_sum 'C61 H62 Cl9 Fe N4 Sb'
_chemical_formula_weight 1347.79
_chemical_name_common feoetppsbcl6
_space_group_crystal_system monoclinic
_space_group_IT_number 14
_space_group_name_Hall '-P 2yn'
_space_group_name_H-M_alt 'P 1 21/n 1'
_symmetry_space_group_name_Hall '-P 2yn'
_symmetry_space_group_name_H-M 'P 1 21/n 1'
_atom_sites_solution_hydrogens geom
_audit_creation_method SHELXL-2014/7
_audit_update_record
;
2018-11-14 deposited with the CCDC.    2019-08-19 downloaded from the CCDC.
;
_cell_angle_alpha 90
_cell_angle_beta 106.174(2)
_cell_angle_gamma 90
_cell_formula_units_Z 4
_cell_length_a 17.4501(8)
_cell_length_b 18.5354(10)
_cell_length_c 21.6356(12)
_cell_measurement_reflns_used 9324
_cell_measurement_temperature 150(2)
_cell_measurement_theta_max 27.30
_cell_measurement_theta_min 2.95
_cell_volume 6720.9(6)
_computing_cell_refinement 'Bruker SAINT'
_computing_data_collection 'Bruker APEX2'
_computing_data_reduction 'Bruker SAINT'
_computing_molecular_graphics 'Bruker SHELXTL'
_computing_publication_material 'Bruker SHELXTL'
_computing_structure_refinement 'SHELXL-2014 (Sheldrick 2014)'
_computing_structure_solution 'SHELXS-97 (Sheldrick 2008)'
_diffrn_ambient_temperature 150(2)
_diffrn_measured_fraction_theta_full 0.997
_diffrn_measured_fraction_theta_max 0.998
_diffrn_measurement_device_type 'Bruker APEX-II CCD'
_diffrn_measurement_method '\f and \w scans'
_diffrn_radiation_type MoK\a
_diffrn_radiation_wavelength 0.71076
_diffrn_reflns_av_R_equivalents 0.0427
_diffrn_reflns_av_unetI/netI 0.0149
_diffrn_reflns_Laue_measured_fraction_full 0.997
_diffrn_reflns_Laue_measured_fraction_max 0.998
_diffrn_reflns_limit_h_max 21
_diffrn_reflns_limit_h_min -21
_diffrn_reflns_limit_k_max 22
_diffrn_reflns_limit_k_min -22
_diffrn_reflns_limit_l_max 26
_diffrn_reflns_limit_l_min -26
_diffrn_reflns_number 216615
_diffrn_reflns_point_group_measured_fraction_full 0.997
_diffrn_reflns_point_group_measured_fraction_max 0.998
_diffrn_reflns_theta_full 25.243
_diffrn_reflns_theta_max 25.999
_diffrn_reflns_theta_min 2.852
_exptl_absorpt_coefficient_mu 1.014
_exptl_crystal_colour brown
_exptl_crystal_density_diffrn 1.332
_exptl_crystal_description block
_exptl_crystal_F_000 2744
_exptl_crystal_size_max 0.21
_exptl_crystal_size_mid 0.18
_exptl_crystal_size_min 0.095
_refine_diff_density_max 4.181
_refine_diff_density_min -1.790
_refine_diff_density_rms 0.163
_refine_ls_extinction_method none
_refine_ls_goodness_of_fit_ref 1.075
_refine_ls_hydrogen_treatment constr
_refine_ls_matrix_type full
_refine_ls_number_parameters 637
_refine_ls_number_reflns 13176
_refine_ls_number_restraints 299
_refine_ls_restrained_S_all 1.128
_refine_ls_R_factor_all 0.0950
_refine_ls_R_factor_gt 0.0799
_refine_ls_shift/su_max 0.063
_refine_ls_shift/su_mean 0.001
_refine_ls_structure_factor_coef Fsqd
_refine_ls_weighting_details 'w=1/[\s^2^(Fo^2^)+(0.3000P)^2^] where P=(Fo^2^+2Fc^2^)/3'
_refine_ls_weighting_scheme calc
_refine_ls_wR_factor_gt 0.2894
_refine_ls_wR_factor_ref 0.3407
_reflns_Friedel_coverage 0.000
_reflns_number_gt 10776
_reflns_number_total 13176
_reflns_threshold_expression 'I > 2\s(I)'
_cod_data_source_file c9dt02714a2.cif
_cod_data_source_block feoetppsbcl6
_cod_depositor_comments 'Adding full bibliography for 7700863--7700864.cif.'
_cod_database_code 7700863
_shelx_shelxl_version_number 2014/7
_shelx_space_group_comment
;
The symmetry employed for this shelxl refinement is uniquely defined
by the following loop, which should always be used as a source of
symmetry information in preference to the above space-group names.
They are only intended as comments.
;
_shelx_estimated_absorpt_t_min 0.6729
_shelx_estimated_absorpt_t_max 0.7455
_platon_squeeze_void_probe_radius 1.20

loop_
_space_group_symop_operation_xyz
'x, y, z'
'-x+1/2, y+1/2, -z+1/2'
'-x, -y, -z'
'x-1/2, -y-1/2, z-1/2'

loop_
_atom_site_label
_atom_site_type_symbol
_atom_site_fract_x
_atom_site_fract_y
_atom_site_fract_z
_atom_site_U_iso_or_equiv
_atom_site_adp_type
_atom_site_occupancy
_atom_site_site_symmetry_order
_atom_site_calc_flag
_atom_site_refinement_flags_posn
_atom_site_refinement_flags_adp
Fe1 Fe 0.14323(3) 0.26714(3) 0.31997(3) 0.0188(2) Uani 1 1 d . .
Sb1 Sb 0.69877(2) 0.25886(2) 0.39899(2) 0.0428(2) Uani 1 1 d . .
Cl1 Cl 0.11304(8) 0.26930(6) 0.21346(5) 0.0329(3) Uani 1 1 d . .
Cl2 Cl 0.72020(12) 0.28010(16) 0.50976(8) 0.0821(7) Uani 1 1 d . .
Cl3 Cl 0.69393(10) 0.38471(8) 0.38137(9) 0.0596(4) Uani 1 1 d . .
Cl4 Cl 0.83862(13) 0.26127(10) 0.41305(14) 0.0744(6) Uani 1 1 d . .
Cl5 Cl 0.70342(15) 0.13336(12) 0.41454(17) 0.1077(10) Uani 1 1 d . .
Cl6 Cl 0.55882(10) 0.25822(10) 0.38338(9) 0.0564(4) Uani 1 1 d . .
Cl7 Cl 0.67703(18) 0.24325(12) 0.28696(10) 0.0888(8) Uani 1 1 d . .
Cl8 Cl 0.54640(14) 0.14358(14) 0.53922(11) 0.0938(7) Uani 1 1 d . .
Cl9 Cl 0.42349(13) 0.25369(11) 0.50099(12) 0.0727(6) Uani 1 1 d . .
N1 N 0.15290(19) 0.16008(17) 0.34203(16) 0.0193(6) Uani 1 1 d . U
N2 N 0.2643(2) 0.26916(17) 0.34518(17) 0.0196(7) Uani 1 1 d . .
N3 N 0.14912(19) 0.37258(17) 0.34986(16) 0.0198(7) Uani 1 1 d . .
N4 N 0.0325(2) 0.26475(18) 0.33344(19) 0.0225(8) Uani 1 1 d . .
C1 C 0.0955(3) 0.1192(2) 0.3581(2) 0.0259(7) Uani 1 1 d . U
C2 C 0.2219(2) 0.1219(2) 0.36239(18) 0.0199(6) Uani 1 1 d . U
C3 C 0.2899(3) 0.1411(2) 0.3415(2) 0.0265(6) Uani 1 1 d . U
C4 C 0.3014(2) 0.2119(2) 0.32323(19) 0.0214(6) Uani 1 1 d . U
C5 C 0.3009(2) 0.3296(2) 0.3322(2) 0.0241(7) Uani 1 1 d . U
C6 C 0.2897(2) 0.3966(2) 0.3615(2) 0.0260(6) Uani 1 1 d . U
C7 C 0.2190(2) 0.4094(2) 0.37823(19) 0.0224(7) Uani 1 1 d . U
C8 C 0.0905(2) 0.4070(2) 0.36828(19) 0.0223(7) Uani 1 1 d . U
C9 C 0.0080(2) 0.3921(2) 0.3381(2) 0.0252(7) Uani 1 1 d . U
C10 C -0.0168(2) 0.3239(2) 0.31364(19) 0.0217(7) Uani 1 1 d . U
C11 C -0.0132(2) 0.2053(3) 0.3110(2) 0.0274(7) Uani 1 1 d . U
C12 C 0.0136(3) 0.1354(3) 0.3322(2) 0.0339(8) Uani 1 1 d . U
C13 C 0.1322(3) 0.0579(2) 0.3963(3) 0.0331(8) Uani 1 1 d . U
C14 C 0.2112(2) 0.0595(2) 0.39942(19) 0.0235(7) Uani 1 1 d . U
C15 C 0.3551(2) 0.2398(2) 0.2893(2) 0.0225(7) Uani 1 1 d . U
C16 C 0.3550(2) 0.3129(2) 0.2946(2) 0.0241(7) Uani 1 1 d . U
C17 C 0.2030(2) 0.4633(2) 0.4220(2) 0.0239(7) Uani 1 1 d . U
C18 C 0.1229(2) 0.4617(2) 0.41562(19) 0.0238(7) Uani 1 1 d . U
C19 C -0.0923(2) 0.3009(2) 0.2703(2) 0.0251(7) Uani 1 1 d . U
C20 C -0.0899(2) 0.2272(2) 0.2681(2) 0.0266(8) Uani 1 1 d . U
C21 C 0.0938(3) 0.0083(3) 0.4339(3) 0.0480(10) Uani 1 1 d . U
H21A H 0.0386 -0.0027 0.4081 0.058 Uiso 1 1 calc R U
H21B H 0.1238 -0.0377 0.4421 0.058 Uiso 1 1 calc R U
C22 C 0.0919(5) 0.0410(5) 0.4966(4) 0.0777(16) Uani 1 1 d . U
H22A H 0.0666 0.0074 0.5198 0.117 Uiso 1 1 calc R U
H22B H 0.1466 0.0511 0.5225 0.117 Uiso 1 1 calc R U
H22C H 0.0614 0.0861 0.4886 0.117 Uiso 1 1 calc R U
C23 C 0.2750(3) 0.0108(2) 0.4398(2) 0.0311(9) Uani 1 1 d . U
H23A H 0.2497 -0.0325 0.4525 0.037 Uiso 1 1 calc R U
H23B H 0.3105 -0.0054 0.4139 0.037 Uiso 1 1 calc R U
C24 C 0.3234(5) 0.0485(4) 0.4988(3) 0.083(3) Uani 1 1 d . U
H24A H 0.3643 0.0156 0.5240 0.125 Uiso 1 1 calc R U
H24B H 0.3493 0.0909 0.4864 0.125 Uiso 1 1 calc R U
H24C H 0.2886 0.0639 0.5249 0.125 Uiso 1 1 calc R U
C25 C 0.3946(3) 0.1979(3) 0.2465(2) 0.0304(8) Uani 1 1 d . U
H25A H 0.4264 0.1580 0.2715 0.036 Uiso 1 1 calc R U
H25B H 0.4314 0.2301 0.2321 0.036 Uiso 1 1 calc R U
C26 C 0.3326(4) 0.1668(3) 0.1875(3) 0.0485(13) Uani 1 1 d . U
H26A H 0.3600 0.1401 0.1608 0.073 Uiso 1 1 calc R U
H26B H 0.2966 0.1343 0.2017 0.073 Uiso 1 1 calc R U
H26C H 0.3017 0.2063 0.1623 0.073 Uiso 1 1 calc R U
C27 C 0.3944(3) 0.3652(3) 0.2597(2) 0.0356(9) Uani 1 1 d . U
H27A H 0.4457 0.3447 0.2568 0.043 Uiso 1 1 calc R U
H27B H 0.4058 0.4108 0.2843 0.043 Uiso 1 1 calc R U
C28 C 0.3408(4) 0.3808(4) 0.1917(3) 0.0675(19) Uani 1 1 d . U
H28A H 0.3677 0.4148 0.1701 0.101 Uiso 1 1 calc R U
H28B H 0.3301 0.3357 0.1671 0.101 Uiso 1 1 calc R U
H28C H 0.2903 0.4017 0.1945 0.101 Uiso 1 1 calc R U
C29 C 0.2633(3) 0.5026(2) 0.4755(2) 0.0281(8) Uani 1 1 d . U
H29A H 0.2364 0.5414 0.4930 0.034 Uiso 1 1 calc R U
H29B H 0.3047 0.5249 0.4584 0.034 Uiso 1 1 calc R U
C30 C 0.3017(3) 0.4499(3) 0.5284(2) 0.0338(10) Uani 1 1 d . U
H30A H 0.3406 0.4753 0.5630 0.051 Uiso 1 1 calc R U
H30B H 0.2605 0.4283 0.5456 0.051 Uiso 1 1 calc R U
H30C H 0.3287 0.4118 0.5111 0.051 Uiso 1 1 calc R U
C31 C 0.0804(3) 0.5006(3) 0.4582(2) 0.0306(8) Uani 1 1 d . U
H31A H 0.1098 0.4913 0.5037 0.037 Uiso 1 1 calc R U
H31B H 0.0265 0.4795 0.4507 0.037 Uiso 1 1 calc R U
C32 C 0.0718(3) 0.5823(3) 0.4482(3) 0.0406(11) Uani 1 1 d . U
H32A H 0.0438 0.6025 0.4776 0.061 Uiso 1 1 calc R U
H32B H 0.1248 0.6042 0.4568 0.061 Uiso 1 1 calc R U
H32C H 0.0413 0.5924 0.4036 0.061 Uiso 1 1 calc R U
C33 C -0.1587(3) 0.3459(3) 0.2303(2) 0.0345(9) Uani 1 1 d . U
H33A H -0.2084 0.3170 0.2193 0.041 Uiso 1 1 calc R U
H33B H -0.1671 0.3877 0.2561 0.041 Uiso 1 1 calc R U
C34 C -0.1441(4) 0.3728(6) 0.1697(4) 0.100(4) Uani 1 1 d . U
H34A H -0.1897 0.4018 0.1459 0.149 Uiso 1 1 calc R U
H34B H -0.0957 0.4026 0.1802 0.149 Uiso 1 1 calc R U
H34C H -0.1371 0.3317 0.1433 0.149 Uiso 1 1 calc R U
C35 C -0.1503(3) 0.1802(3) 0.2234(3) 0.0456(12) Uani 1 1 d . U
H35A H -0.1994 0.2084 0.2044 0.055 Uiso 1 1 calc R U
H35B H -0.1642 0.1394 0.2477 0.055 Uiso 1 1 calc R U
C36 C -0.1179(4) 0.1516(5) 0.1704(4) 0.083(3) Uani 1 1 d . U
H36A H -0.1581 0.1210 0.1415 0.125 Uiso 1 1 calc R U
H36B H -0.1048 0.1920 0.1460 0.125 Uiso 1 1 calc R U
H36C H -0.0697 0.1231 0.1892 0.125 Uiso 1 1 calc R U
C37 C -0.04385(19) 0.07425(17) 0.32291(19) 0.0421(7) Uani 1 1 d G U
C38 C -0.03214(18) 0.0146(2) 0.28764(19) 0.0477(8) Uani 1 1 d G U
H38A H 0.0128 0.0128 0.2710 0.057 Uiso 1 1 calc R U
C39 C -0.0862(2) -0.04225(17) 0.27671(19) 0.0546(9) Uani 1 1 d G U
H39A H -0.0782 -0.0830 0.2526 0.066 Uiso 1 1 calc R U
C40 C -0.1519(2) -0.03952(19) 0.3010(2) 0.0593(9) Uani 1 1 d G U
H40A H -0.1888 -0.0784 0.2936 0.071 Uiso 1 1 calc R U
C41 C -0.16360(19) 0.0201(2) 0.3363(2) 0.0557(9) Uani 1 1 d G U
H41A H -0.2085 0.0220 0.3530 0.067 Uiso 1 1 calc R U
C42 C -0.1096(2) 0.07698(18) 0.34725(19) 0.0500(8) Uani 1 1 d G U
H42A H -0.1176 0.1177 0.3714 0.060 Uiso 1 1 calc R U
C43 C 0.34723(16) 0.08433(15) 0.33772(16) 0.0324(7) Uani 1 1 d G U
C44 C 0.42802(17) 0.09059(16) 0.36939(16) 0.0414(8) Uani 1 1 d G U
H44A H 0.4477 0.1331 0.3930 0.050 Uiso 1 1 calc R U
C45 C 0.47996(14) 0.0347(2) 0.36646(18) 0.0500(8) Uani 1 1 d G U
H45A H 0.5352 0.0389 0.3881 0.060 Uiso 1 1 calc R U
C46 C 0.45112(19) -0.02751(17) 0.3319(2) 0.0546(9) Uani 1 1 d G U
H46A H 0.4866 -0.0657 0.3299 0.066 Uiso 1 1 calc R U
C47 C 0.3703(2) -0.03377(15) 0.30019(18) 0.0507(8) Uani 1 1 d G U
H47A H 0.3506 -0.0763 0.2765 0.061 Uiso 1 1 calc R U
C48 C 0.31839(14) 0.02215(18) 0.30312(16) 0.0410(8) Uani 1 1 d G U
H48A H 0.2632 0.0179 0.2815 0.049 Uiso 1 1 calc R U
C49 C 0.35406(13) 0.45113(13) 0.37420(14) 0.0286(6) Uani 1 1 d G U
C50 C 0.33762(13) 0.52199(15) 0.35375(15) 0.0326(7) Uani 1 1 d G U
H50A H 0.2847 0.5357 0.3315 0.039 Uiso 1 1 calc R U
C51 C 0.39865(17) 0.57273(12) 0.36584(16) 0.0384(7) Uani 1 1 d G U
H51A H 0.3874 0.6212 0.3519 0.046 Uiso 1 1 calc R U
C52 C 0.47613(15) 0.55261(14) 0.39837(16) 0.0391(7) Uani 1 1 d G U
H52A H 0.5178 0.5873 0.4066 0.047 Uiso 1 1 calc R U
C53 C 0.49258(12) 0.48176(16) 0.41881(15) 0.0375(7) Uani 1 1 d G U
H53A H 0.5455 0.4680 0.4410 0.045 Uiso 1 1 calc R U
C54 C 0.43154(16) 0.43102(12) 0.40672(15) 0.0318(7) Uani 1 1 d G U
H54A H 0.4428 0.3826 0.4207 0.038 Uiso 1 1 calc R U
C55 C -0.04797(15) 0.45399(13) 0.33006(15) 0.0263(6) Uani 1 1 d G U
C56 C -0.11437(16) 0.45215(13) 0.35361(15) 0.0322(7) Uani 1 1 d G U
H56A H -0.1240 0.4111 0.3767 0.039 Uiso 1 1 calc R U
C57 C -0.16669(15) 0.51030(16) 0.34336(16) 0.0367(7) Uani 1 1 d G U
H57A H -0.2121 0.5090 0.3595 0.044 Uiso 1 1 calc R U
C58 C -0.15262(16) 0.57031(14) 0.30956(16) 0.0377(7) Uani 1 1 d G U
H58A H -0.1884 0.6101 0.3026 0.045 Uiso 1 1 calc R U
C59 C -0.08622(18) 0.57215(13) 0.28601(15) 0.0364(7) Uani 1 1 d G U
H59A H -0.0766 0.6132 0.2629 0.044 Uiso 1 1 calc R U
C60 C -0.03390(14) 0.51399(16) 0.29626(15) 0.0323(7) Uani 1 1 d G U
H60A H 0.0115 0.5152 0.2802 0.039 Uiso 1 1 calc R U
C61 C 0.5252(5) 0.2349(4) 0.5389(4) 0.069(2) Uani 1 1 d . .
H61A H 0.5588 0.2612 0.5163 0.083 Uiso 1 1 calc R U
H61B H 0.5390 0.2526 0.5839 0.083 Uiso 1 1 calc R U

loop_
_atom_site_aniso_label
_atom_site_aniso_U_11
_atom_site_aniso_U_22
_atom_site_aniso_U_33
_atom_site_aniso_U_23
_atom_site_aniso_U_13
_atom_site_aniso_U_12
Fe1 0.0178(4) 0.0155(4) 0.0216(4) -0.0008(2) 0.0029(3) -0.00056(19)
Sb1 0.0489(3) 0.0427(3) 0.0406(3) -0.00465(14) 0.0189(2) -0.01337(15)
Cl1 0.0469(7) 0.0258(6) 0.0215(6) -0.0001(4) 0.0024(5) 0.0000(4)
Cl2 0.0579(10) 0.151(2) 0.0343(8) 0.0003(10) 0.0070(7) -0.0286(12)
Cl3 0.0692(10) 0.0386(8) 0.0716(10) -0.0178(7) 0.0203(8) -0.0146(7)
Cl4 0.0597(11) 0.0678(12) 0.1102(17) 0.0067(10) 0.0479(12) -0.0046(8)
Cl5 0.0989(16) 0.0520(11) 0.192(3) 0.0368(15) 0.0734(18) -0.0034(10)
Cl6 0.0448(9) 0.0712(11) 0.0487(9) -0.0003(7) 0.0054(7) -0.0176(7)
Cl7 0.143(2) 0.0827(13) 0.0597(11) -0.0459(10) 0.0601(13) -0.0688(14)
Cl8 0.0951(15) 0.0923(16) 0.0772(13) 0.0247(12) -0.0040(11) 0.0124(12)
Cl9 0.0704(13) 0.0649(11) 0.0862(15) 0.0078(9) 0.0273(11) -0.0026(8)
N1 0.0235(15) 0.0118(14) 0.0206(16) -0.0016(12) 0.0031(12) 0.0030(11)
N2 0.0157(15) 0.0146(15) 0.0231(17) -0.0001(12) -0.0036(13) -0.0001(11)
N3 0.0208(15) 0.0151(15) 0.0211(16) -0.0029(12) 0.0017(12) -0.0006(12)
N4 0.0186(17) 0.0191(17) 0.032(2) -0.0002(14) 0.0100(15) 0.0000(12)
C1 0.0317(10) 0.0167(16) 0.033(2) -0.0014(12) 0.0147(14) 0.0057(9)
C2 0.0253(15) 0.0148(15) 0.0157(17) -0.0012(11) -0.0009(12) -0.0021(10)
C3 0.0298(13) 0.0283(11) 0.0193(18) 0.0002(12) 0.0032(13) -0.0069(11)
C4 0.0156(16) 0.0264(11) 0.0203(18) -0.0037(14) 0.0022(12) -0.0048(11)
C5 0.0195(17) 0.0251(14) 0.0261(19) 0.0026(13) 0.0036(12) 0.0021(11)
C6 0.0273(11) 0.0248(12) 0.0230(19) 0.0019(12) 0.0022(12) 0.0034(11)
C7 0.0237(13) 0.0156(17) 0.0235(18) -0.0007(12) -0.0009(13) 0.0013(11)
C8 0.0256(11) 0.0151(16) 0.0234(18) -0.0006(11) 0.0022(13) 0.0006(10)
C9 0.0246(11) 0.0261(11) 0.0227(19) -0.0019(11) 0.0032(12) -0.0008(9)
C10 0.0162(14) 0.0258(12) 0.0225(18) -0.0009(14) 0.0042(11) -0.0005(10)
C11 0.0125(14) 0.0343(12) 0.035(2) -0.0064(16) 0.0057(12) 0.0030(10)
C12 0.0316(12) 0.0370(12) 0.032(2) -0.0012(13) 0.0078(14) 0.0078(9)
C13 0.0268(12) 0.0097(16) 0.058(2) 0.0041(14) 0.0033(15) -0.0077(11)
C14 0.0305(12) 0.0179(17) 0.0216(18) 0.0024(12) 0.0064(12) 0.0019(12)
C15 0.0167(18) 0.0247(11) 0.0250(18) -0.0002(12) 0.0038(13) -0.0022(12)
C16 0.0217(17) 0.0247(11) 0.0249(18) 0.0009(12) 0.0045(13) -0.0024(13)
C17 0.0278(11) 0.0142(17) 0.0267(16) -0.0016(12) 0.0026(10) 0.0003(12)
C18 0.0288(11) 0.0189(16) 0.0214(17) -0.0026(12) 0.0032(12) 0.0000(12)
C19 0.0145(14) 0.0313(12) 0.0281(19) -0.0060(13) 0.0037(11) 0.0016(10)
C20 0.0113(15) 0.0307(12) 0.036(2) -0.0081(14) 0.0042(12) -0.0013(10)
C21 0.046(2) 0.035(3) 0.069(3) 0.0181(16) 0.026(2) -0.001(2)
C22 0.0816(19) 0.0821(19) 0.0740(17) 0.0009(10) 0.0294(11) -0.0041(10)
C23 0.0348(16) 0.026(2) 0.031(2) 0.0112(14) 0.0062(16) 0.0048(15)
C24 0.109(6) 0.060(4) 0.044(3) 0.010(3) -0.039(3) 0.005(4)
C25 0.032(2) 0.0294(18) 0.035(2) 0.0029(15) 0.0174(14) 0.0024(17)
C26 0.066(3) 0.051(3) 0.033(2) -0.013(2) 0.021(2) -0.011(3)
C27 0.046(3) 0.0258(17) 0.042(2) -0.0012(18) 0.0233(17) -0.0068(19)
C28 0.080(4) 0.065(4) 0.058(3) 0.040(3) 0.020(3) 0.002(4)
C29 0.0294(15) 0.0211(19) 0.0306(19) -0.0070(12) 0.0028(14) -0.0008(15)
C30 0.029(2) 0.034(2) 0.033(2) -0.0016(17) -0.0020(15) -0.0011(18)
C31 0.0335(19) 0.0289(18) 0.029(2) -0.0073(15) 0.0077(16) 0.0014(17)
C32 0.049(3) 0.0299(18) 0.043(3) -0.0065(19) 0.013(2) 0.012(2)
C33 0.0256(18) 0.0378(19) 0.032(2) -0.0020(18) -0.0051(14) 0.0041(16)
C34 0.059(4) 0.156(10) 0.084(5) 0.079(6) 0.020(4) 0.020(5)
C35 0.023(2) 0.044(2) 0.060(3) -0.022(2) -0.0041(16) -0.0051(18)
C36 0.068(4) 0.101(6) 0.070(4) -0.056(4) -0.001(3) 0.008(4)
C37 0.0390(10) 0.0404(10) 0.0453(12) 0.0010(8) 0.0093(8) 0.0013(8)
C38 0.0477(11) 0.0431(11) 0.0493(12) -0.0032(8) 0.0084(9) 0.0014(8)
C39 0.0534(12) 0.0492(11) 0.0581(13) -0.0037(9) 0.0101(9) -0.0032(8)
C40 0.0574(12) 0.0568(12) 0.0628(13) 0.0004(9) 0.0149(9) -0.0045(9)
C41 0.0518(11) 0.0559(12) 0.0601(13) 0.0029(9) 0.0168(9) -0.0052(8)
C42 0.0464(11) 0.0519(11) 0.0539(13) 0.0035(9) 0.0175(9) -0.0013(8)
C43 0.0349(8) 0.0320(9) 0.0320(11) 0.0048(8) 0.0122(8) -0.0013(7)
C44 0.0367(9) 0.0438(10) 0.0428(12) 0.0049(9) 0.0096(8) 0.0005(7)
C45 0.0457(10) 0.0526(11) 0.0521(13) 0.0039(9) 0.0143(8) 0.0071(7)
C46 0.0546(10) 0.0536(11) 0.0573(13) -0.0002(9) 0.0185(9) 0.0079(8)
C47 0.0551(10) 0.0466(11) 0.0521(13) -0.0042(9) 0.0179(8) 0.0059(8)
C48 0.0459(10) 0.0373(10) 0.0405(12) -0.0027(8) 0.0133(8) -0.0006(7)
C49 0.0295(8) 0.0287(8) 0.0278(11) -0.0006(8) 0.0082(8) 0.0002(7)
C50 0.0343(9) 0.0296(9) 0.0325(11) 0.0016(9) 0.0071(8) -0.0009(7)
C51 0.0390(10) 0.0345(9) 0.0402(12) 0.0019(9) 0.0087(8) -0.0042(7)
C52 0.0374(9) 0.0377(9) 0.0408(12) 0.0005(9) 0.0086(8) -0.0055(8)
C53 0.0338(9) 0.0378(10) 0.0396(12) 0.0001(9) 0.0080(8) -0.0033(7)
C54 0.0296(9) 0.0314(9) 0.0335(11) -0.0004(9) 0.0072(8) 0.0007(7)
C55 0.0255(9) 0.0268(9) 0.0252(11) -0.0015(7) 0.0045(8) -0.0004(7)
C56 0.0304(10) 0.0340(10) 0.0331(11) -0.0008(8) 0.0103(8) 0.0011(7)
C57 0.0341(10) 0.0375(11) 0.0394(12) -0.0014(8) 0.0118(9) 0.0041(7)
C58 0.0364(10) 0.0357(10) 0.0398(12) -0.0009(8) 0.0087(9) 0.0037(8)
C59 0.0363(10) 0.0329(10) 0.0386(12) 0.0035(8) 0.0080(8) 0.0027(8)
C60 0.0321(10) 0.0307(10) 0.0330(11) 0.0036(8) 0.0072(8) 0.0006(7)
C61 0.074(5) 0.084(6) 0.042(4) 0.003(3) 0.003(3) -0.018(4)

loop_
_atom_type_symbol
_atom_type_description
_atom_type_scat_dispersion_real
_atom_type_scat_dispersion_imag
_atom_type_scat_source
C C 0.0033 0.0016 'International Tables Vol C Tables 4.2.6.8 and 6.1.1.4'
H H 0.0000 0.0000 'International Tables Vol C Tables 4.2.6.8 and 6.1.1.4'
Cl Cl 0.1484 0.1585 'International Tables Vol C Tables 4.2.6.8 and 6.1.1.4'
Fe Fe 0.3463 0.8444 'International Tables Vol C Tables 4.2.6.8 and 6.1.1.4'
N N 0.0061 0.0033 'International Tables Vol C Tables 4.2.6.8 and 6.1.1.4'
Sb Sb -0.5866 1.5461 'International Tables Vol C Tables 4.2.6.8 and 6.1.1.4'

loop_
_geom_angle_atom_site_label_1
_geom_angle_atom_site_label_2
_geom_angle_atom_site_label_3
_geom_angle
N2 Fe1 N4 157.13(16)
N2 Fe1 N1 86.73(13)
N4 Fe1 N1 88.01(13)
N2 Fe1 N3 86.60(13)
N4 Fe1 N3 86.66(13)
N1 Fe1 N3 149.35(14)
N2 Fe1 Cl1 101.96(11)
N4 Fe1 Cl1 100.91(12)
N1 Fe1 Cl1 103.97(10)
N3 Fe1 Cl1 106.68(10)
Cl5 Sb1 Cl2 91.74(11)
Cl5 Sb1 Cl3 178.97(9)
Cl2 Sb1 Cl3 89.28(8)
Cl5 Sb1 Cl7 90.86(10)
Cl2 Sb1 Cl7 177.40(9)
Cl3 Sb1 Cl7 88.12(7)
Cl5 Sb1 Cl6 90.49(7)
Cl2 Sb1 Cl6 90.63(7)
Cl3 Sb1 Cl6 89.59(6)
Cl7 Sb1 Cl6 89.35(8)
Cl5 Sb1 Cl4 90.40(7)
Cl2 Sb1 Cl4 90.01(8)
Cl3 Sb1 Cl4 89.51(6)
Cl7 Sb1 Cl4 89.97(10)
Cl6 Sb1 Cl4 178.88(7)
C2 N1 C1 105.8(3)
C2 N1 Fe1 126.2(3)
C1 N1 Fe1 125.2(3)
C5 N2 C4 105.5(3)
C5 N2 Fe1 118.3(3)
C4 N2 Fe1 116.3(2)
C8 N3 C7 106.4(3)
C8 N3 Fe1 124.4(3)
C7 N3 Fe1 124.8(3)
C11 N4 C10 106.1(4)
C11 N4 Fe1 116.8(3)
C10 N4 Fe1 118.1(3)
N1 C1 C12 120.6(4)
N1 C1 C13 109.8(4)
C12 C1 C13 129.2(4)
N1 C2 C3 120.4(4)
N1 C2 C14 110.9(3)
C3 C2 C14 128.4(4)
C4 C3 C2 121.3(4)
C4 C3 C43 120.1(4)
C2 C3 C43 118.5(4)
C3 C4 N2 120.0(4)
C3 C4 C15 130.2(4)
N2 C4 C15 109.3(4)
N2 C5 C6 119.5(4)
N2 C5 C16 111.1(4)
C6 C5 C16 129.0(4)
C7 C6 C5 120.1(4)
C7 C6 C49 121.0(4)
C5 C6 C49 118.9(3)
N3 C7 C6 122.2(4)
N3 C7 C17 108.8(3)
C6 C7 C17 128.9(4)
N3 C8 C9 121.4(4)
N3 C8 C18 111.2(3)
C9 C8 C18 127.3(4)
C10 C9 C8 121.0(4)
C10 C9 C55 122.1(3)
C8 C9 C55 116.7(3)
C9 C10 N4 120.0(4)
C9 C10 C19 129.9(4)
N4 C10 C19 109.9(4)
N4 C11 C12 121.2(4)
N4 C11 C20 110.1(4)
C12 C11 C20 128.7(4)
C1 C12 C11 122.1(4)
C1 C12 C37 117.4(4)
C11 C12 C37 120.4(4)
C14 C13 C1 107.0(4)
C14 C13 C21 125.8(4)
C1 C13 C21 126.7(4)
C13 C14 C2 106.0(4)
C13 C14 C23 126.1(4)
C2 C14 C23 127.6(4)
C16 C15 C4 107.4(4)
C16 C15 C25 125.0(4)
C4 C15 C25 126.9(4)
C15 C16 C5 106.2(4)
C15 C16 C27 126.0(4)
C5 C16 C27 127.3(4)
C18 C17 C7 107.2(3)
C18 C17 C29 124.1(4)
C7 C17 C29 127.4(4)
C17 C18 C8 106.0(4)
C17 C18 C31 126.0(4)
C8 C18 C31 127.3(4)
C20 C19 C10 106.5(3)
C20 C19 C33 124.4(4)
C10 C19 C33 129.0(4)
C19 C20 C11 106.7(4)
C19 C20 C35 125.5(4)
C11 C20 C35 127.4(4)
C22 C21 C13 111.6(5)
C22 C21 H21A 109.3
C13 C21 H21A 109.3
C22 C21 H21B 109.3
C13 C21 H21B 109.3
H21A C21 H21B 108.0
C21 C22 H22A 109.5
C21 C22 H22B 109.5
H22A C22 H22B 109.5
C21 C22 H22C 109.5
H22A C22 H22C 109.5
H22B C22 H22C 109.5
C24 C23 C14 111.4(4)
C24 C23 H23A 109.3
C14 C23 H23A 109.3
C24 C23 H23B 109.3
C14 C23 H23B 109.3
H23A C23 H23B 108.0
C23 C24 H24A 109.5
C23 C24 H24B 109.5
H24A C24 H24B 109.5
C23 C24 H24C 109.5
H24A C24 H24C 109.5
H24B C24 H24C 109.5
C15 C25 C26 111.4(4)
C15 C25 H25A 109.3
C26 C25 H25A 109.3
C15 C25 H25B 109.3
C26 C25 H25B 109.3
H25A C25 H25B 108.0
C25 C26 H26A 109.5
C25 C26 H26B 109.5
H26A C26 H26B 109.5
C25 C26 H26C 109.5
H26A C26 H26C 109.5
H26B C26 H26C 109.5
C16 C27 C28 111.1(4)
C16 C27 H27A 109.4
C28 C27 H27A 109.4
C16 C27 H27B 109.4
C28 C27 H27B 109.4
H27A C27 H27B 108.0
C27 C28 H28A 109.5
C27 C28 H28B 109.5
H28A C28 H28B 109.5
C27 C28 H28C 109.5
H28A C28 H28C 109.5
H28B C28 H28C 109.5
C17 C29 C30 109.6(4)
C17 C29 H29A 109.8
C30 C29 H29A 109.8
C17 C29 H29B 109.8
C30 C29 H29B 109.8
H29A C29 H29B 108.2
C29 C30 H30A 109.5
C29 C30 H30B 109.5
H30A C30 H30B 109.5
C29 C30 H30C 109.5
H30A C30 H30C 109.5
H30B C30 H30C 109.5
C18 C31 C32 115.3(4)
C18 C31 H31A 108.4
C32 C31 H31A 108.4
C18 C31 H31B 108.4
C32 C31 H31B 108.4
H31A C31 H31B 107.5
C31 C32 H32A 109.5
C31 C32 H32B 109.5
H32A C32 H32B 109.5
C31 C32 H32C 109.5
H32A C32 H32C 109.5
H32B C32 H32C 109.5
C34 C33 C19 113.7(5)
C34 C33 H33A 108.8
C19 C33 H33A 108.8
C34 C33 H33B 108.8
C19 C33 H33B 108.8
H33A C33 H33B 107.7
C33 C34 H34A 109.5
C33 C34 H34B 109.5
H34A C34 H34B 109.5
C33 C34 H34C 109.5
H34A C34 H34C 109.5
H34B C34 H34C 109.5
C20 C35 C36 110.5(5)
C20 C35 H35A 109.5
C36 C35 H35A 109.5
C20 C35 H35B 109.5
C36 C35 H35B 109.5
H35A C35 H35B 108.1
C35 C36 H36A 109.5
C35 C36 H36B 109.5
H36A C36 H36B 109.5
C35 C36 H36C 109.5
H36A C36 H36C 109.5
H36B C36 H36C 109.5
C38 C37 C42 120.0
C38 C37 C12 118.8(3)
C42 C37 C12 121.1(3)
C37 C38 C39 120.0
C37 C38 H38A 120.0
C39 C38 H38A 120.0
C38 C39 C40 120.0
C38 C39 H39A 120.0
C40 C39 H39A 120.0
C41 C40 C39 120.0
C41 C40 H40A 120.0
C39 C40 H40A 120.0
C40 C41 C42 120.0
C40 C41 H41A 120.0
C42 C41 H41A 120.0
C41 C42 C37 120.0
C41 C42 H42A 120.0
C37 C42 H42A 120.0
C44 C43 C48 120.0
C44 C43 C3 121.7(3)
C48 C43 C3 118.3(3)
C45 C44 C43 120.0
C45 C44 H44A 120.0
C43 C44 H44A 120.0
C46 C45 C44 120.0
C46 C45 H45A 120.0
C44 C45 H45A 120.0
C45 C46 C47 120.0
C45 C46 H46A 120.0
C47 C46 H46A 120.0
C48 C47 C46 120.0
C48 C47 H47A 120.0
C46 C47 H47A 120.0
C47 C48 C43 120.0
C47 C48 H48A 120.0
C43 C48 H48A 120.0
C50 C49 C54 120.0
C50 C49 C6 120.5(2)
C54 C49 C6 119.5(2)
C51 C50 C49 120.0
C51 C50 H50A 120.0
C49 C50 H50A 120.0
C52 C51 C50 120.0
C52 C51 H51A 120.0
C50 C51 H51A 120.0
C51 C52 C53 120.0
C51 C52 H52A 120.0
C53 C52 H52A 120.0
C52 C53 C54 120.0
C52 C53 H53A 120.0
C54 C53 H53A 120.0
C53 C54 C49 120.0
C53 C54 H54A 120.0
C49 C54 H54A 120.0
C56 C55 C60 120.0
C56 C55 C9 121.8(2)
C60 C55 C9 118.2(2)
C55 C56 C57 120.0
C55 C56 H56A 120.0
C57 C56 H56A 120.0
C58 C57 C56 120.0
C58 C57 H57A 120.0
C56 C57 H57A 120.0
C59 C58 C57 120.0
C59 C58 H58A 120.0
C57 C58 H58A 120.0
C58 C59 C60 120.0
C58 C59 H59A 120.0
C60 C59 H59A 120.0
C59 C60 C55 120.0
C59 C60 H60A 120.0
C55 C60 H60A 120.0
Cl8 C61 Cl9 112.3(4)
Cl8 C61 H61A 109.1
Cl9 C61 H61A 109.1
Cl8 C61 H61B 109.1
Cl9 C61 H61B 109.1
H61A C61 H61B 107.9

loop_
_geom_bond_atom_site_label_1
_geom_bond_atom_site_label_2
_geom_bond_distance
Fe1 N2 2.029(3)
Fe1 N4 2.034(4)
Fe1 N1 2.037(3)
Fe1 N3 2.052(3)
Fe1 Cl1 2.2164(13)
Sb1 Cl5 2.349(2)
Sb1 Cl2 2.3536(18)
Sb1 Cl3 2.3613(17)
Sb1 Cl7 2.3643(19)
Sb1 Cl6 2.3704(18)
Sb1 Cl4 2.374(2)
Cl8 C61 1.732(9)
Cl9 C61 1.771(9)
N1 C2 1.360(5)
N1 C1 1.376(5)
N2 C5 1.358(5)
N2 C4 1.394(5)
N3 C8 1.356(5)
N3 C7 1.384(5)
N4 C11 1.367(6)
N4 C10 1.384(5)
C1 C12 1.414(6)
C1 C13 1.446(6)
C2 C3 1.428(6)
C2 C14 1.448(5)
C3 C4 1.402(6)
C3 C43 1.469(5)
C4 C15 1.437(6)
C5 C6 1.433(6)
C5 C16 1.441(6)
C6 C7 1.398(6)
C6 C49 1.479(5)
C7 C17 1.456(6)
C8 C9 1.431(6)
C8 C18 1.441(5)
C9 C10 1.392(6)
C9 C55 1.486(5)
C10 C19 1.453(5)
C11 C12 1.410(7)
C11 C20 1.457(6)
C12 C37 1.489(6)
C13 C14 1.363(6)
C13 C21 1.502(6)
C14 C23 1.508(6)
C15 C16 1.360(6)
C15 C25 1.513(6)
C16 C27 1.506(6)
C17 C18 1.367(6)
C17 C29 1.516(5)
C18 C31 1.516(6)
C19 C20 1.369(7)
C19 C33 1.493(6)
C20 C35 1.495(6)
C21 C22 1.495(10)
C21 H21A 0.9900
C21 H21B 0.9900
C22 H22A 0.9800
C22 H22B 0.9800
C22 H22C 0.9800
C23 C24 1.496(8)
C23 H23A 0.9900
C23 H23B 0.9900
C24 H24A 0.9800
C24 H24B 0.9800
C24 H24C 0.9800
C25 C26 1.538(7)
C25 H25A 0.9900
C25 H25B 0.9900
C26 H26A 0.9800
C26 H26B 0.9800
C26 H26C 0.9800
C27 C28 1.535(8)
C27 H27A 0.9900
C27 H27B 0.9900
C28 H28A 0.9800
C28 H28B 0.9800
C28 H28C 0.9800
C29 C30 1.512(6)
C29 H29A 0.9900
C29 H29B 0.9900
C30 H30A 0.9800
C30 H30B 0.9800
C30 H30C 0.9800
C31 C32 1.531(7)
C31 H31A 0.9900
C31 H31B 0.9900
C32 H32A 0.9800
C32 H32B 0.9800
C32 H32C 0.9800
C33 C34 1.489(9)
C33 H33A 0.9900
C33 H33B 0.9900
C34 H34A 0.9800
C34 H34B 0.9800
C34 H34C 0.9800
C35 C36 1.510(9)
C35 H35A 0.9900
C35 H35B 0.9900
C36 H36A 0.9800
C36 H36B 0.9800
C36 H36C 0.9800
C37 C38 1.3900
C37 C42 1.3900
C38 C39 1.3900
C38 H38A 0.9500
C39 C40 1.3900
C39 H39A 0.9500
C40 C41 1.3900
C40 H40A 0.9500
C41 C42 1.3900
C41 H41A 0.9500
C42 H42A 0.9500
C43 C44 1.3900
C43 C48 1.3900
C44 C45 1.3900
C44 H44A 0.9500
C45 C46 1.3900
C45 H45A 0.9500
C46 C47 1.3900
C46 H46A 0.9500
C47 C48 1.3900
C47 H47A 0.9500
C48 H48A 0.9500
C49 C50 1.3900
C49 C54 1.3900
C50 C51 1.3900
C50 H50A 0.9500
C51 C52 1.3900
C51 H51A 0.9500
C52 C53 1.3900
C52 H52A 0.9500
C53 C54 1.3900
C53 H53A 0.9500
C54 H54A 0.9500
C55 C56 1.3900
C55 C60 1.3900
C56 C57 1.3900
C56 H56A 0.9500
C57 C58 1.3900
C57 H57A 0.9500
C58 C59 1.3900
C58 H58A 0.9500
C59 C60 1.3900
C59 H59A 0.9500
C60 H60A 0.9500
C61 H61A 0.9900
C61 H61B 0.9900

loop_
_platon_squeeze_void_nr
_platon_squeeze_void_average_x
_platon_squeeze_void_average_y
_platon_squeeze_void_average_z
_platon_squeeze_void_volume
_platon_squeeze_void_count_electrons
_platon_squeeze_void_content
1 0.079 0.235 0.558 214 38 ' '
2 -0.079 0.765 0.442 214 38 ' '
3 0.421 0.735 0.942 214 38 ' '
4 0.579 0.265 0.058 214 38 ' '
